data_7200429
loop_
_publ_author_name
'Thomas, Jency'
'Agarwal, Monika'
'Ramanan, Arunachalam'
'Chernova, Natasha'
'Whittingham, M. Stanley'

_publ_section_title
;
 Copper pyrazole directed crystallization of decavanadates: synthesis
 and characterization of {Cu(pz)}4[{Cu(pz)3}2V10O28] and
 (Hpz)2[{Cu(pz)4}2V10O28]&#x00B7;2H2O
;
_journal_issue 4
_journal_name_full CrystEngComm
_journal_page_first 625
_journal_paper_doi 10.1039/b815840a
_journal_volume 11
_journal_year 2009
_chemical_formula_moiety '2(C9 H12 Cu N6 O14 V5), C12 H16 Cu N8'
_chemical_formula_sum 'C30 H40 Cu3 N20 O28 V10'
_chemical_formula_weight 1828.87
_chemical_name_common
;tetra(pyrazole)copper(ii)(tri(pyrazole)copper(ii))
decavanadate
;
_chemical_name_systematic
;
tetra(pyrazole)copper(ii)(tri(pyrazole)copper(ii)) decavanadate
;
_space_group_IT_number 2
_symmetry_cell_setting triclinic
_symmetry_space_group_name_Hall '-P 1'
_symmetry_space_group_name_H-M 'P -1'
_atom_sites_solution_hydrogens geom
_atom_sites_solution_primary direct
_atom_sites_solution_secondary difmap
_audit_creation_method SHELXL-97
_cell_angle_alpha 100.226(2)
_cell_angle_beta 105.549(3)
_cell_angle_gamma 118.571(2)
_cell_formula_units_Z 1
_cell_length_a 11.6713(16)
_cell_length_b 11.9766(16)
_cell_length_c 12.9000(17)
_cell_measurement_reflns_used 5730
_cell_measurement_temperature 273(2)
_cell_measurement_theta_max 28.17
_cell_measurement_theta_min 2.18
_cell_volume 1422.6(3)
_computing_cell_refinement 'Bruker SMART'
_computing_data_collection 'Bruker SMART'
_computing_data_reduction 'Bruker SAINT'
_computing_molecular_graphics 'Bruker SHELXTL'
_computing_publication_material 'Bruker SHELXTL'
_computing_structure_refinement 'SHELXL-97 (Sheldrick, 1997)'
_computing_structure_solution 'SHELXS-97 (Sheldrick, 1990)'
_diffrn_ambient_temperature 273(2)
_diffrn_measured_fraction_theta_full 1.000
_diffrn_measured_fraction_theta_max 1.000
_diffrn_measurement_device_type 'CCD area detector'
_diffrn_measurement_method 'phi and omega scans'
_diffrn_radiation_monochromator graphite
_diffrn_radiation_source 'fine-focus sealed tube'
_diffrn_radiation_type MoK\a
_diffrn_radiation_wavelength 0.71073
_diffrn_reflns_av_R_equivalents 0.0286
_diffrn_reflns_av_sigmaI/netI 0.0389
_diffrn_reflns_limit_h_max 15
_diffrn_reflns_limit_h_min -15
_diffrn_reflns_limit_k_max 15
_diffrn_reflns_limit_k_min -15
_diffrn_reflns_limit_l_max 17
_diffrn_reflns_limit_l_min -17
_diffrn_reflns_number 16775
_diffrn_reflns_theta_full 28.32
_diffrn_reflns_theta_max 28.32
_diffrn_reflns_theta_min 1.76
_exptl_absorpt_coefficient_mu 2.756
_exptl_absorpt_correction_T_max 0.653
_exptl_absorpt_correction_T_min 0.492
_exptl_absorpt_correction_type multi-scan
_exptl_crystal_colour Green
_exptl_crystal_density_diffrn 2.135
_exptl_crystal_density_method 'not measured'
_exptl_crystal_description Block
_exptl_crystal_F_000 901
_exptl_crystal_size_max 0.423
_exptl_crystal_size_mid 0.217
_exptl_crystal_size_min 0.156
_refine_diff_density_max 0.653
_refine_diff_density_min -0.625
_refine_diff_density_rms 0.110
_refine_ls_extinction_method none
_refine_ls_goodness_of_fit_ref 1.199
_refine_ls_hydrogen_treatment constr
_refine_ls_matrix_type full
_refine_ls_number_parameters 412
_refine_ls_number_reflns 6736
_refine_ls_number_restraints 0
_refine_ls_restrained_S_all 1.199
_refine_ls_R_factor_all 0.0578
_refine_ls_R_factor_gt 0.0501
_refine_ls_shift/su_max 0.001
_refine_ls_shift/su_mean 0.000
_refine_ls_structure_factor_coef Fsqd
_refine_ls_weighting_details 'calc w=1/[\s^2^(Fo^2^)+(0.0358P)^2^+1.9358P] where P=(Fo^2^+2Fc^2^)/3'
_refine_ls_weighting_scheme calc
_refine_ls_wR_factor_gt 0.0995
_refine_ls_wR_factor_ref 0.1026
_reflns_number_gt 6111
_reflns_number_total 7081
_reflns_threshold_expression >2sigma(I)
_cod_data_source_file b815840a.txt
_cod_data_source_block 1
_cod_depositor_comments
;
The following automatic conversions were performed:
'_symmetry_cell_setting' value 'Triclinic' changed to 'triclinic'
according to '/home/saulius/struct/CIF-dictionaries/cif_core.dic'
dictionary named 'cif_core.dic' version 2.4.1 from 2010-06-29.

Automatic conversion script
Id: cif_fix_enum 1527 2010-12-29 10:47:43Z saulius 
;
_cod_original_sg_symbol_H-M P-1
_cod_database_code 7200429

loop_
_symmetry_equiv_pos_as_xyz
'x, y, z'
'-x, -y, -z'

loop_
_atom_site_label
_atom_site_type_symbol
_atom_site_fract_x
_atom_site_fract_y
_atom_site_fract_z
_atom_site_U_iso_or_equiv
_atom_site_adp_type
_atom_site_occupancy
_atom_site_symmetry_multiplicity
_atom_site_calc_flag
_atom_site_refinement_flags
_atom_site_disorder_assembly
_atom_site_disorder_group
V1 V 1.01837(6) 1.03491(6) 0.30009(5) 0.01660(13) Uani 1 1 d . . .
V2 V 1.00198(6) 0.86374(5) 0.46487(5) 0.01435(12) Uani 1 1 d . . .
V3 V 0.72323(6) 0.70860(6) 0.49483(5) 0.01854(13) Uani 1 1 d . . .
V4 V 0.73478(6) 0.86423(6) 0.32326(5) 0.01555(13) Uani 1 1 d . . .
V5 V 0.72058(6) 0.96668(6) 0.56028(5) 0.01751(13) Uani 1 1 d . . .
O1 O 1.1498(2) 0.9901(2) 0.2973(2) 0.0194(5) Uani 1 1 d . . .
O2 O 0.9359(3) 1.0005(3) 0.1664(2) 0.0256(6) Uani 1 1 d . . .
O3 O 1.1481(2) 1.2164(2) 0.3543(2) 0.0183(5) Uani 1 1 d . . .
O4 O 1.1239(2) 1.0694(2) 0.48990(18) 0.0146(5) Uani 1 1 d . . .
O5 O 0.8968(2) 0.8548(2) 0.31445(18) 0.0151(5) Uani 1 1 d . . .
O6 O 1.1040(2) 0.9385(2) 0.63180(19) 0.0153(5) Uani 1 1 d . . .
O7 O 1.1242(2) 0.8483(2) 0.4321(2) 0.0182(5) Uani 1 1 d . . .
O8 O 0.8780(2) 0.7077(2) 0.4549(2) 0.0179(5) Uani 1 1 d . . .
O9 O 0.6236(3) 0.5517(3) 0.4755(2) 0.0267(6) Uani 1 1 d . . .
O10 O 0.6541(2) 0.7029(2) 0.3397(2) 0.0180(5) Uani 1 1 d . . .
O11 O 0.6452(3) 0.8291(3) 0.1902(2) 0.0267(6) Uani 1 1 d . . .
O12 O 0.6177(3) 1.0058(3) 0.5942(2) 0.0243(5) Uani 1 1 d . . .
O13 O 0.6491(2) 0.9302(2) 0.39614(19) 0.0171(5) Uani 1 1 d . . .
O14 O 0.6275(2) 0.7847(2) 0.5321(2) 0.0191(5) Uani 1 1 d . . .
Cu1 Cu 0.49161(4) 0.93687(4) 0.30133(4) 0.02063(11) Uani 1 1 d . . .
Cu2 Cu 0.5000 0.5000 0.0000 0.02877(16) Uani 1 2 d S . .
N1 N 0.3535(3) 0.7407(3) 0.2713(3) 0.0274(7) Uani 1 1 d . . .
N2 N 0.3673(4) 0.6794(4) 0.3465(3) 0.0375(9) Uani 1 1 d . . .
H2 H 0.4373 0.7198 0.4132 0.045 Uiso 1 1 calc R . .
N3 N 0.3591(3) 0.9244(3) 0.1558(3) 0.0272(7) Uani 1 1 d . . .
N4 N 0.2359(4) 0.9160(4) 0.1345(3) 0.0314(8) Uani 1 1 d . . .
H4 H 0.1990 0.9160 0.1840 0.038 Uiso 1 1 calc R . .
N5 N 0.6255(3) 1.1331(3) 0.3332(3) 0.0287(7) Uani 1 1 d . . .
N6 N 0.7627(3) 1.1934(3) 0.3477(3) 0.0283(7) Uani 1 1 d . . .
H6 H 0.8043 1.1510 0.3422 0.034 Uiso 1 1 calc R . .
N7 N 0.3973(4) 0.3967(3) 0.0828(3) 0.0343(8) Uani 1 1 d . . .
N8 N 0.4474(4) 0.4362(3) 0.1986(3) 0.0315(8) Uani 1 1 d . . .
H8 H 0.5247 0.5128 0.2453 0.038 Uiso 1 1 calc R . .
N9 N 0.6701(4) 0.5042(4) 0.0901(3) 0.0355(8) Uani 1 1 d . . .
N10 N 0.7998(4) 0.6053(4) 0.1697(3) 0.0402(9) Uani 1 1 d . . .
H10 H 0.8236 0.6870 0.2014 0.048 Uiso 1 1 calc R . .
C1 C 0.2603(5) 0.5486(5) 0.3062(5) 0.0473(12) Uani 1 1 d . . .
H1 H 0.2478 0.4878 0.3447 0.057 Uiso 1 1 calc R . .
C2 C 0.1739(5) 0.5212(5) 0.1993(5) 0.0590(15) Uani 1 1 d . . .
H2A H 0.0907 0.4379 0.1489 0.071 Uiso 1 1 calc R . .
C3 C 0.2335(5) 0.6417(5) 0.1796(4) 0.0479(12) Uani 1 1 d . . .
H3 H 0.1957 0.6528 0.1119 0.057 Uiso 1 1 calc R . .
C4 C 0.3760(5) 0.9198(5) 0.0578(4) 0.0370(10) Uani 1 1 d . . .
H4A H 0.4528 0.9228 0.0465 0.044 Uiso 1 1 calc R . .
C5 C 0.2657(6) 0.9100(5) -0.0249(4) 0.0464(12) Uani 1 1 d . . .
H5 H 0.2538 0.9060 -0.1000 0.056 Uiso 1 1 calc R . .
C6 C 0.1776(5) 0.9075(5) 0.0268(4) 0.0427(11) Uani 1 1 d . . .
H6A H 0.0925 0.9012 -0.0067 0.051 Uiso 1 1 calc R . .
C7 C 0.6036(5) 1.2337(5) 0.3468(5) 0.0484(13) Uani 1 1 d . . .
H7 H 0.5173 1.2225 0.3410 0.058 Uiso 1 1 calc R . .
C8 C 0.7254(6) 1.3548(5) 0.3702(5) 0.0557(15) Uani 1 1 d . . .
H8A H 0.7377 1.4395 0.3828 0.067 Uiso 1 1 calc R . .
C9 C 0.8258(5) 1.3261(5) 0.3715(5) 0.0444(12) Uani 1 1 d . . .
H9 H 0.9207 1.3883 0.3863 0.053 Uiso 1 1 calc R . .
C10 C 0.3626(4) 0.3419(4) 0.2314(4) 0.0344(9) Uani 1 1 d . . .
H10A H 0.3751 0.3479 0.3069 0.041 Uiso 1 1 calc R . .
C11 C 0.2540(5) 0.2350(5) 0.1340(4) 0.0461(12) Uani 1 1 d . . .
H11 H 0.1791 0.1529 0.1294 0.055 Uiso 1 1 calc R . .
C12 C 0.2779(5) 0.2732(5) 0.0438(4) 0.0504(14) Uani 1 1 d . . .
H12 H 0.2189 0.2202 -0.0338 0.061 Uiso 1 1 calc R . .
C13 C 0.8870(6) 0.5638(5) 0.1934(5) 0.0547(14) Uani 1 1 d . . .
H13 H 0.9822 0.6169 0.2457 0.066 Uiso 1 1 calc R . .
C14 C 0.8125(7) 0.4300(6) 0.1279(5) 0.0655(17) Uani 1 1 d . . .
H14 H 0.8455 0.3730 0.1261 0.079 Uiso 1 1 calc R . .
C15 C 0.6777(6) 0.3963(5) 0.0643(5) 0.0576(15) Uani 1 1 d . . .
H15 H 0.6027 0.3103 0.0108 0.069 Uiso 1 1 calc R . .

loop_
_atom_site_aniso_label
_atom_site_aniso_U_11
_atom_site_aniso_U_22
_atom_site_aniso_U_33
_atom_site_aniso_U_23
_atom_site_aniso_U_13
_atom_site_aniso_U_12
V1 0.0149(3) 0.0219(3) 0.0139(3) 0.0078(2) 0.0064(2) 0.0101(2)
V2 0.0139(3) 0.0146(3) 0.0157(3) 0.0052(2) 0.0063(2) 0.0086(2)
V3 0.0167(3) 0.0165(3) 0.0221(3) 0.0076(2) 0.0097(2) 0.0078(2)
V4 0.0124(3) 0.0186(3) 0.0143(3) 0.0050(2) 0.0047(2) 0.0084(2)
V5 0.0162(3) 0.0222(3) 0.0190(3) 0.0082(2) 0.0098(2) 0.0123(2)
O1 0.0192(12) 0.0229(12) 0.0176(12) 0.0066(10) 0.0089(10) 0.0123(10)
O2 0.0245(13) 0.0318(14) 0.0171(12) 0.0095(11) 0.0072(11) 0.0138(12)
O3 0.0183(12) 0.0216(12) 0.0199(12) 0.0116(10) 0.0101(10) 0.0118(10)
O4 0.0147(11) 0.0162(11) 0.0151(11) 0.0067(9) 0.0067(9) 0.0094(10)
O5 0.0145(11) 0.0182(11) 0.0133(11) 0.0047(9) 0.0060(9) 0.0097(10)
O6 0.0139(11) 0.0179(11) 0.0169(11) 0.0077(9) 0.0064(9) 0.0102(10)
O7 0.0176(12) 0.0197(12) 0.0196(12) 0.0059(10) 0.0092(10) 0.0115(10)
O8 0.0164(11) 0.0152(11) 0.0238(12) 0.0066(10) 0.0089(10) 0.0098(10)
O9 0.0227(13) 0.0204(13) 0.0379(16) 0.0133(12) 0.0159(12) 0.0099(11)
O10 0.0137(11) 0.0172(12) 0.0173(12) 0.0042(9) 0.0056(9) 0.0057(10)
O11 0.0206(13) 0.0375(15) 0.0168(12) 0.0086(11) 0.0046(10) 0.0143(12)
O12 0.0233(13) 0.0321(14) 0.0255(13) 0.0111(11) 0.0133(11) 0.0189(12)
O13 0.0149(11) 0.0209(12) 0.0177(11) 0.0074(10) 0.0064(9) 0.0114(10)
O14 0.0154(11) 0.0230(12) 0.0212(12) 0.0099(10) 0.0095(10) 0.0105(10)
Cu1 0.0173(2) 0.0252(2) 0.0237(2) 0.01196(18) 0.00775(18) 0.01399(19)
Cu2 0.0279(4) 0.0268(3) 0.0233(3) 0.0080(3) 0.0123(3) 0.0089(3)
N1 0.0197(15) 0.0296(17) 0.0323(18) 0.0136(15) 0.0068(14) 0.0144(14)
N2 0.0288(19) 0.0322(19) 0.0334(19) 0.0139(16) 0.0010(15) 0.0099(16)
N3 0.0252(16) 0.0371(19) 0.0263(17) 0.0150(15) 0.0106(14) 0.0208(15)
N4 0.0356(19) 0.051(2) 0.0236(16) 0.0121(15) 0.0140(15) 0.0347(18)
N5 0.0274(17) 0.0323(18) 0.0395(19) 0.0215(16) 0.0180(15) 0.0205(15)
N6 0.0220(16) 0.0269(17) 0.042(2) 0.0154(15) 0.0113(15) 0.0172(14)
N7 0.0295(18) 0.0281(18) 0.0243(17) 0.0057(14) 0.0101(15) 0.0032(15)
N8 0.0264(17) 0.0266(17) 0.0220(16) 0.0040(14) 0.0071(14) 0.0044(14)
N9 0.037(2) 0.0297(19) 0.037(2) 0.0084(16) 0.0159(17) 0.0166(16)
N10 0.043(2) 0.033(2) 0.038(2) -0.0006(16) 0.0114(18) 0.0229(18)
C1 0.029(2) 0.035(2) 0.076(4) 0.029(3) 0.018(2) 0.016(2)
C2 0.034(3) 0.033(3) 0.075(4) 0.013(3) 0.005(3) 0.006(2)
C3 0.036(3) 0.038(3) 0.042(3) 0.011(2) -0.001(2) 0.012(2)
C4 0.043(3) 0.052(3) 0.035(2) 0.024(2) 0.025(2) 0.032(2)
C5 0.063(3) 0.066(3) 0.022(2) 0.019(2) 0.018(2) 0.042(3)
C6 0.053(3) 0.064(3) 0.024(2) 0.015(2) 0.008(2) 0.045(3)
C7 0.051(3) 0.045(3) 0.089(4) 0.040(3) 0.046(3) 0.040(3)
C8 0.062(3) 0.033(3) 0.098(4) 0.032(3) 0.048(3) 0.034(3)
C9 0.039(3) 0.029(2) 0.071(3) 0.024(2) 0.029(2) 0.018(2)
C10 0.034(2) 0.038(2) 0.029(2) 0.0164(19) 0.0179(19) 0.0147(19)
C11 0.039(3) 0.028(2) 0.050(3) 0.014(2) 0.020(2) 0.003(2)
C12 0.041(3) 0.036(3) 0.028(2) 0.0020(19) 0.010(2) -0.006(2)
C13 0.048(3) 0.048(3) 0.050(3) -0.010(2) 0.003(2) 0.031(3)
C14 0.069(4) 0.061(4) 0.062(4) 0.000(3) 0.009(3) 0.049(3)
C15 0.058(3) 0.038(3) 0.059(3) 0.001(2) 0.007(3) 0.028(3)

loop_
_atom_type_symbol
_atom_type_description
_atom_type_scat_dispersion_real
_atom_type_scat_dispersion_imag
_atom_type_scat_source
C C 0.0033 0.0016 'International Tables Vol C Tables 4.2.6.8 and 6.1.1.4'
H H 0.0000 0.0000 'International Tables Vol C Tables 4.2.6.8 and 6.1.1.4'
N N 0.0061 0.0033 'International Tables Vol C Tables 4.2.6.8 and 6.1.1.4'
O O 0.0106 0.0060 'International Tables Vol C Tables 4.2.6.8 and 6.1.1.4'
V V 0.3005 0.5294 'International Tables Vol C Tables 4.2.6.8 and 6.1.1.4'
Cu Cu 0.3201 1.2651 'International Tables Vol C Tables 4.2.6.8 and 6.1.1.4'

loop_
_geom_angle_atom_site_label_1
_geom_angle_atom_site_label_2
_geom_angle_atom_site_label_3
_geom_angle
_geom_angle_site_symmetry_1
_geom_angle_site_symmetry_3
_geom_angle_publ_flag
O2 V1 O3 103.33(12) . . ?
O2 V1 O1 101.74(12) . . ?
O3 V1 O1 94.59(11) . . ?
O2 V1 O6 102.42(12) . 2_776 ?
O3 V1 O6 91.11(10) . 2_776 ?
O1 V1 O6 153.14(10) . 2_776 ?
O2 V1 O5 100.62(12) . . ?
O3 V1 O5 154.71(10) . . ?
O1 V1 O5 88.34(10) . . ?
O6 V1 O5 75.84(9) 2_776 . ?
O2 V1 O4 176.00(11) . . ?
O3 V1 O4 80.55(9) . . ?
O1 V1 O4 78.70(9) . . ?
O6 V1 O4 76.39(9) 2_776 . ?
O5 V1 O4 75.40(8) . . ?
O2 V1 V4 91.62(10) . . ?
O3 V1 V4 131.55(8) . . ?
O1 V1 V4 127.42(8) . . ?
O6 V1 V4 40.47(7) 2_776 . ?
O5 V1 V4 39.09(6) . . ?
O4 V1 V4 85.03(6) . . ?
O2 V1 V3 135.52(10) . 2_776 ?
O3 V1 V3 32.41(7) . 2_776 ?
O1 V1 V3 83.83(8) . 2_776 ?
O6 V1 V3 87.12(7) 2_776 2_776 ?
O5 V1 V3 123.76(7) . 2_776 ?
O4 V1 V3 48.43(6) . 2_776 ?
V4 V1 V3 120.04(2) . 2_776 ?
O2 V1 V5 133.88(10) . 2_776 ?
O3 V1 V5 83.00(8) . 2_776 ?
O1 V1 V5 32.38(7) . 2_776 ?
O6 V1 V5 123.31(7) 2_776 2_776 ?
O5 V1 V5 86.26(7) . 2_776 ?
O4 V1 V5 46.97(6) . 2_776 ?
V4 V1 V5 118.37(2) . 2_776 ?
V3 V1 V5 59.54(2) 2_776 2_776 ?
O7 V2 O8 106.00(11) . . ?
O7 V2 O6 97.67(11) . . ?
O8 V2 O6 96.64(11) . . ?
O7 V2 O5 97.29(11) . . ?
O8 V2 O5 96.77(11) . . ?
O6 V2 O5 156.30(10) . . ?
O7 V2 O4 88.11(10) . . ?
O8 V2 O4 165.87(10) . . ?
O6 V2 O4 80.50(9) . . ?
O5 V2 O4 81.73(9) . . ?
O7 V2 O4 166.91(10) . 2_776 ?
O8 V2 O4 87.08(10) . 2_776 ?
O6 V2 O4 80.84(9) . 2_776 ?
O5 V2 O4 80.42(9) . 2_776 ?
O4 V2 O4 78.81(9) . 2_776 ?
O7 V2 V5 39.58(8) . 2_776 ?
O8 V2 V5 145.58(8) . 2_776 ?
O6 V2 V5 90.56(7) . 2_776 ?
O5 V2 V5 89.35(7) . 2_776 ?
O4 V2 V5 48.55(6) . 2_776 ?
O4 V2 V5 127.34(6) 2_776 2_776 ?
O7 V2 V3 143.83(8) . . ?
O8 V2 V3 37.83(8) . . ?
O6 V2 V3 88.57(7) . . ?
O5 V2 V3 90.13(7) . . ?
O4 V2 V3 128.04(6) . . ?
O4 V2 V3 49.26(6) 2_776 . ?
V5 V2 V3 176.59(3) 2_776 . ?
O9 V3 O3 103.31(12) . 2_776 ?
O9 V3 O14 104.86(12) . . ?
O3 V3 O14 91.70(11) 2_776 . ?
O9 V3 O10 100.30(12) . . ?
O3 V3 O10 155.16(10) 2_776 . ?
O14 V3 O10 89.61(10) . . ?
O9 V3 O8 99.83(11) . . ?
O3 V3 O8 85.57(10) 2_776 . ?
O14 V3 O8 155.12(10) . . ?
O10 V3 O8 82.91(10) . . ?
O9 V3 O4 174.34(11) . 2_776 ?
O3 V3 O4 78.97(9) 2_776 2_776 ?
O14 V3 O4 80.13(9) . 2_776 ?
O10 V3 O4 76.83(9) . 2_776 ?
O8 V3 O4 75.08(9) . 2_776 ?
O9 V3 V2 130.69(10) . . ?
O3 V3 V2 80.26(7) 2_776 . ?
O14 V3 V2 124.33(8) . . ?
O10 V3 V2 78.57(7) . . ?
O8 V3 V2 30.87(7) . . ?
O4 V3 V2 44.21(5) 2_776 . ?
O9 V3 V5 137.60(10) . . ?
O3 V3 V5 83.50(8) 2_776 . ?
O14 V3 V5 32.74(7) . . ?
O10 V3 V5 84.28(7) . . ?
O8 V3 V5 122.52(7) . . ?
O4 V3 V5 47.45(6) 2_776 . ?
V2 V3 V5 91.66(2) . . ?
O9 V3 V1 135.07(10) . 2_776 ?
O3 V3 V1 31.77(7) 2_776 2_776 ?
O14 V3 V1 82.52(8) . 2_776 ?
O10 V3 V1 124.31(7) . 2_776 ?
O8 V3 V1 82.25(7) . 2_776 ?
O4 V3 V1 47.48(6) 2_776 2_776 ?
V2 V3 V1 62.28(2) . 2_776 ?
V5 V3 V1 60.61(2) . 2_776 ?
O11 V4 O10 103.51(13) . . ?
O11 V4 O13 101.37(12) . . ?
O10 V4 O13 96.34(11) . . ?
O11 V4 O5 101.17(12) . . ?
O10 V4 O5 90.95(10) . . ?
O13 V4 O5 153.94(10) . . ?
O11 V4 O6 100.69(12) . 2_776 ?
O10 V4 O6 154.14(10) . 2_776 ?
O13 V4 O6 87.67(10) . 2_776 ?
O5 V4 O6 75.43(9) . 2_776 ?
O11 V4 O4 174.99(12) . 2_776 ?
O10 V4 O4 81.19(9) . 2_776 ?
O13 V4 O4 79.64(9) . 2_776 ?
O5 V4 O4 76.80(8) . 2_776 ?
O6 V4 O4 74.40(9) 2_776 2_776 ?
O11 V4 V1 90.93(9) . . ?
O10 V4 V1 130.83(8) . . ?
O13 V4 V1 126.88(8) . . ?
O5 V4 V1 39.91(7) . . ?
O6 V4 V1 39.21(6) 2_776 . ?
O4 V4 V1 84.60(6) 2_776 . ?
O12 V5 O14 103.29(12) . . ?
O12 V5 O1 101.56(12) . 2_776 ?
O14 V5 O1 92.86(11) . 2_776 ?
O12 V5 O13 100.47(11) . . ?
O14 V5 O13 90.24(10) . . ?
O1 V5 O13 156.40(10) 2_776 . ?
O12 V5 O7 100.25(12) . 2_776 ?
O14 V5 O7 156.35(10) . 2_776 ?
O1 V5 O7 84.60(10) 2_776 2_776 ?
O13 V5 O7 83.26(10) . 2_776 ?
O12 V5 O4 174.61(11) . 2_776 ?
O14 V5 O4 81.91(9) . 2_776 ?
O1 V5 O4 79.41(9) 2_776 2_776 ?
O13 V5 O4 77.88(9) . 2_776 ?
O7 V5 O4 74.51(9) 2_776 2_776 ?
O12 V5 V2 131.63(10) . 2_776 ?
O14 V5 V2 125.05(8) . 2_776 ?
O1 V5 V2 79.77(8) 2_776 2_776 ?
O13 V5 V2 79.32(7) . 2_776 ?
O7 V5 V2 31.37(6) 2_776 2_776 ?
O4 V5 V2 43.15(6) 2_776 2_776 ?
O12 V5 V3 136.62(10) . . ?
O14 V5 V3 33.36(7) . . ?
O1 V5 V3 84.51(8) 2_776 . ?
O13 V5 V3 85.30(7) . . ?
O7 V5 V3 123.12(7) 2_776 . ?
O4 V5 V3 48.62(6) 2_776 . ?
V2 V5 V3 91.75(2) 2_776 . ?
O12 V5 V1 134.31(10) . 2_776 ?
O14 V5 V1 82.27(8) . 2_776 ?
O1 V5 V1 32.89(7) 2_776 2_776 ?
O13 V5 V1 125.05(7) . 2_776 ?
O7 V5 V1 82.98(7) 2_776 2_776 ?
O4 V5 V1 47.18(6) 2_776 2_776 ?
V2 V5 V1 62.45(2) 2_776 2_776 ?
V3 V5 V1 59.848(19) . 2_776 ?
V5 O1 V1 114.72(12) 2_776 . ?
V1 O3 V3 115.82(12) . 2_776 ?
V2 O4 V2 101.19(9) . 2_776 ?
V2 O4 V4 95.34(9) . 2_776 ?
V2 O4 V4 92.25(8) 2_776 2_776 ?
V2 O4 V5 88.31(8) . 2_776 ?
V2 O4 V5 170.35(11) 2_776 2_776 ?
V4 O4 V5 88.52(8) 2_776 2_776 ?
V2 O4 V1 93.70(9) . . ?
V2 O4 V1 91.78(8) 2_776 . ?
V4 O4 V1 169.21(11) 2_776 . ?
V5 O4 V1 85.86(8) 2_776 . ?
V2 O4 V3 172.06(11) . 2_776 ?
V2 O4 V3 86.52(8) 2_776 2_776 ?
V4 O4 V3 86.17(8) 2_776 2_776 ?
V5 O4 V3 83.93(8) 2_776 2_776 ?
V1 O4 V3 84.09(7) . 2_776 ?
V2 O5 V4 107.36(10) . . ?
V2 O5 V1 106.90(10) . . ?
V4 O5 V1 101.01(10) . . ?
V2 O6 V1 107.99(10) . 2_776 ?
V2 O6 V4 107.48(10) . 2_776 ?
V1 O6 V4 100.33(10) 2_776 2_776 ?
V2 O7 V5 109.05(12) . 2_776 ?
V2 O8 V3 111.29(12) . . ?
V4 O10 V3 115.07(12) . . ?
V5 O12 Cu1 161.78(15) . 2_676 ?
V4 O13 V5 112.44(11) . . ?
V4 O13 Cu1 118.94(12) . . ?
V5 O13 Cu1 128.30(12) . . ?
V5 O14 V3 113.90(12) . . ?
O13 Cu1 N5 90.57(12) . . ?
O13 Cu1 N1 90.32(11) . . ?
N5 Cu1 N1 178.30(13) . . ?
O13 Cu1 N3 156.16(11) . . ?
N5 Cu1 N3 89.11(13) . . ?
N1 Cu1 N3 90.66(13) . . ?
O13 Cu1 O12 113.09(9) . 2_676 ?
N5 Cu1 O12 89.27(12) . 2_676 ?
N1 Cu1 O12 89.05(12) . 2_676 ?
N3 Cu1 O12 90.74(11) . 2_676 ?
N7 Cu2 N7 180.0 2_665 . ?
N7 Cu2 N9 90.77(15) 2_665 . ?
N7 Cu2 N9 89.23(15) . . ?
N7 Cu2 N9 89.22(15) 2_665 2_665 ?
N7 Cu2 N9 90.77(15) . 2_665 ?
N9 Cu2 N9 180.0 . 2_665 ?
N2 N1 C3 104.2(3) . . ?
N2 N1 Cu1 124.0(3) . . ?
C3 N1 Cu1 131.8(3) . . ?
C1 N2 N1 112.3(4) . . ?
C1 N2 H2 123.9 . . ?
N1 N2 H2 123.9 . . ?
C4 N3 N4 104.9(3) . . ?
C4 N3 Cu1 126.0(3) . . ?
N4 N3 Cu1 129.0(2) . . ?
C6 N4 N3 111.4(3) . . ?
C6 N4 H4 124.3 . . ?
N3 N4 H4 124.3 . . ?
C7 N5 N6 105.0(3) . . ?
C7 N5 Cu1 129.4(3) . . ?
N6 N5 Cu1 125.6(2) . . ?
C9 N6 N5 111.5(3) . . ?
C9 N6 H6 124.3 . . ?
N5 N6 H6 124.3 . . ?
C12 N7 N8 105.1(3) . . ?
C12 N7 Cu2 130.6(3) . . ?
N8 N7 Cu2 124.0(2) . . ?
C10 N8 N7 111.4(3) . . ?
C10 N8 H8 124.3 . . ?
N7 N8 H8 124.3 . . ?
C15 N9 N10 105.4(4) . . ?
C15 N9 Cu2 121.3(3) . . ?
N10 N9 Cu2 132.7(3) . . ?
C13 N10 N9 111.4(4) . . ?
C13 N10 H10 124.3 . . ?
N9 N10 H10 124.3 . . ?
N2 C1 C2 107.0(4) . . ?
N2 C1 H1 126.5 . . ?
C2 C1 H1 126.5 . . ?
C1 C2 C3 105.9(4) . . ?
C1 C2 H2A 127.0 . . ?
C3 C2 H2A 127.0 . . ?
N1 C3 C2 110.6(4) . . ?
N1 C3 H3 124.7 . . ?
C2 C3 H3 124.7 . . ?
N3 C4 C5 111.3(4) . . ?
N3 C4 H4A 124.4 . . ?
C5 C4 H4A 124.4 . . ?
C6 C5 C4 105.0(4) . . ?
C6 C5 H5 127.5 . . ?
C4 C5 H5 127.5 . . ?
N4 C6 C5 107.3(4) . . ?
N4 C6 H6A 126.3 . . ?
C5 C6 H6A 126.3 . . ?
N5 C7 C8 110.5(4) . . ?
N5 C7 H7 124.7 . . ?
C8 C7 H7 124.7 . . ?
C7 C8 C9 105.8(4) . . ?
C7 C8 H8A 127.1 . . ?
C9 C8 H8A 127.1 . . ?
N6 C9 C8 107.2(4) . . ?
N6 C9 H9 126.4 . . ?
C8 C9 H9 126.4 . . ?
N8 C10 C11 107.2(4) . . ?
N8 C10 H10A 126.4 . . ?
C11 C10 H10A 126.4 . . ?
C10 C11 C12 105.8(4) . . ?
C10 C11 H11 127.1 . . ?
C12 C11 H11 127.1 . . ?
N7 C12 C11 110.5(4) . . ?
N7 C12 H12 124.7 . . ?
C11 C12 H12 124.7 . . ?
N10 C13 C14 107.6(5) . . ?
N10 C13 H13 126.2 . . ?
C14 C13 H13 126.2 . . ?
C13 C14 C15 105.3(5) . . ?
C13 C14 H14 127.3 . . ?
C15 C14 H14 127.3 . . ?
N9 C15 C14 110.3(5) . . ?
N9 C15 H15 124.9 . . ?
C14 C15 H15 124.9 . . ?

loop_
_geom_bond_atom_site_label_1
_geom_bond_atom_site_label_2
_geom_bond_distance
_geom_bond_site_symmetry_2
_geom_bond_publ_flag
V1 O2 1.597(2) . ?
V1 O3 1.803(2) . ?
V1 O1 1.858(2) . ?
V1 O6 1.980(2) 2_776 ?
V1 O5 2.014(2) . ?
V1 O4 2.285(2) . ?
V2 O7 1.672(2) . ?
V2 O8 1.683(2) . ?
V2 O6 1.944(2) . ?
V2 O5 1.951(2) . ?
V2 O4 2.078(2) . ?
V2 O4 2.134(2) 2_776 ?
V3 O9 1.592(2) . ?
V3 O3 1.836(2) 2_776 ?
V3 O14 1.849(2) . ?
V3 O10 1.922(2) . ?
V3 O8 2.011(2) . ?
V3 O4 2.319(2) 2_776 ?
V4 O11 1.605(2) . ?
V4 O10 1.782(2) . ?
V4 O13 1.872(2) . ?
V4 O5 1.980(2) . ?
V4 O6 2.033(2) 2_776 ?
V4 O4 2.258(2) 2_776 ?
V5 O12 1.612(2) . ?
V5 O14 1.818(2) . ?
V5 O1 1.832(2) 2_776 ?
V5 O13 1.935(2) . ?
V5 O7 2.047(2) 2_776 ?
V5 O4 2.277(2) 2_776 ?
O12 Cu1 2.313(2) 2_676 ?
O13 Cu1 1.962(2) . ?
Cu1 N5 1.984(3) . ?
Cu1 N1 1.997(3) . ?
Cu1 N3 2.015(3) . ?
Cu1 O12 2.313(2) 2_676 ?
Cu2 N7 1.961(3) 2_665 ?
Cu2 N7 1.961(3) . ?
Cu2 N9 1.985(4) . ?
Cu2 N9 1.986(4) 2_665 ?
N1 N2 1.337(4) . ?
N1 C3 1.338(5) . ?
N2 C1 1.333(5) . ?
N2 H2 0.8600 . ?
N3 C4 1.328(5) . ?
N3 N4 1.339(4) . ?
N4 C6 1.335(5) . ?
N4 H4 0.8600 . ?
N5 C7 1.338(5) . ?
N5 N6 1.344(4) . ?
N6 C9 1.323(5) . ?
N6 H6 0.8600 . ?
N7 C12 1.331(5) . ?
N7 N8 1.346(4) . ?
N8 C10 1.326(5) . ?
N8 H8 0.8600 . ?
N9 C15 1.327(6) . ?
N9 N10 1.336(5) . ?
N10 C13 1.322(6) . ?
N10 H10 0.8600 . ?
C1 C2 1.342(7) . ?
C1 H1 0.9300 . ?
C2 C3 1.378(7) . ?
C2 H2A 0.9300 . ?
C3 H3 0.9300 . ?
C4 C5 1.373(6) . ?
C4 H4A 0.9300 . ?
C5 C6 1.360(7) . ?
C5 H5 0.9300 . ?
C6 H6A 0.9300 . ?
C7 C8 1.363(7) . ?
C7 H7 0.9300 . ?
C8 C9 1.366(7) . ?
C8 H8A 0.9300 . ?
C9 H9 0.9300 . ?
C10 C11 1.359(6) . ?
C10 H10A 0.9300 . ?
C11 C12 1.372(6) . ?
C11 H11 0.9300 . ?
C12 H12 0.9300 . ?
C13 C14 1.353(7) . ?
C13 H13 0.9300 . ?
C14 C15 1.377(8) . ?
C14 H14 0.9300 . ?
C15 H15 0.9300 . ?

loop_
_geom_torsion_atom_site_label_1
_geom_torsion_atom_site_label_2
_geom_torsion_atom_site_label_3
_geom_torsion_atom_site_label_4
_geom_torsion
_geom_torsion_site_symmetry_1
_geom_torsion_site_symmetry_2
_geom_torsion_site_symmetry_3
_geom_torsion_site_symmetry_4
_geom_torsion_publ_flag
O7 V2 V3 O9 -3.2(2) . . . . ?
O8 V2 V3 O9 -1.50(18) . . . . ?
O6 V2 V3 O9 -104.25(15) . . . . ?
O4 V2 V3 O9 179.00(15) . . . . ?
O7 V2 V3 O3 96.06(16) . . . 2_776 ?
O8 V2 V3 O3 97.74(15) . . . 2_776 ?
O6 V2 V3 O3 -5.01(10) . . . 2_776 ?
O4 V2 V3 O3 -81.76(11) . . . 2_776 ?
O7 V2 V3 O14 -178.58(16) . . . . ?
O8 V2 V3 O14 -176.90(16) . . . . ?
O6 V2 V3 O14 80.35(11) . . . . ?
O4 V2 V3 O14 3.60(13) . . . . ?
O7 V2 V3 O10 -97.00(16) . . . . ?
O8 V2 V3 O10 -95.32(15) . . . . ?
O6 V2 V3 O10 161.93(10) . . . . ?
O4 V2 V3 O10 85.17(11) . . . . ?
O7 V2 V3 O8 -1.68(19) . . . . ?
O6 V2 V3 O8 -102.75(15) . . . . ?
O5 V2 V3 O8 100.92(15) . . . . ?
O4 V2 V3 O8 -179.50(16) . . . . ?
O7 V2 V3 O4 -179.79(16) . . . 2_776 ?
O8 V2 V3 O4 -178.11(16) . . . 2_776 ?
O6 V2 V3 O4 79.14(10) . . . 2_776 ?
O5 V2 V3 O4 -77.20(10) . . . 2_776 ?
O4 V2 V3 O4 2.38(15) . . . 2_776 ?
O7 V2 V3 V5 179.18(14) . . . . ?
O8 V2 V3 V5 -179.15(13) . . . . ?
O6 V2 V3 V5 78.10(7) . . . . ?
O5 V2 V3 V5 -78.23(7) . . . . ?
O4 V2 V3 V5 1.35(8) . . . . ?
O7 V2 V3 V1 123.90(14) . . . 2_776 ?
O8 V2 V3 V1 125.58(13) . . . 2_776 ?
O6 V2 V3 V1 22.83(7) . . . 2_776 ?
O5 V2 V3 V1 -133.50(7) . . . 2_776 ?
O4 V2 V3 V1 -53.92(8) . . . 2_776 ?
O2 V1 V4 O11 -1.49(14) . . . . ?
O3 V1 V4 O11 107.99(14) . . . . ?
O1 V1 V4 O11 -107.63(14) . . . . ?
O6 V1 V4 O11 105.87(14) 2_776 . . . ?
O5 V1 V4 O11 -106.42(14) . . . . ?
O4 V1 V4 O11 -179.31(11) . . . . ?
V3 V1 V4 O11 145.75(10) 2_776 . . . ?
V5 V1 V4 O11 -144.94(10) 2_776 . . . ?
O2 V1 V4 O10 107.34(14) . . . . ?
O3 V1 V4 O10 -143.19(14) . . . . ?
O1 V1 V4 O10 1.20(14) . . . . ?
O6 V1 V4 O10 -145.30(14) 2_776 . . . ?
O5 V1 V4 O10 2.41(14) . . . . ?
O4 V1 V4 O10 -70.48(12) . . . . ?
V3 V1 V4 O10 -105.43(10) 2_776 . . . ?
V5 V1 V4 O10 -36.11(11) 2_776 . . . ?
O2 V1 V4 O13 -106.48(13) . . . . ?
O3 V1 V4 O13 2.99(14) . . . . ?
O1 V1 V4 O13 147.38(13) . . . . ?
O6 V1 V4 O13 0.88(13) 2_776 . . . ?
O5 V1 V4 O13 148.59(13) . . . . ?
O4 V1 V4 O13 75.70(11) . . . . ?
V3 V1 V4 O13 40.75(10) 2_776 . . . ?
V5 V1 V4 O13 110.06(9) 2_776 . . . ?
O2 V1 V4 O5 104.93(14) . . . . ?
O3 V1 V4 O5 -145.60(14) . . . . ?
O1 V1 V4 O5 -1.21(13) . . . . ?
O6 V1 V4 O5 -147.71(14) 2_776 . . . ?
O4 V1 V4 O5 -72.89(11) . . . . ?
V3 V1 V4 O5 -107.84(10) 2_776 . . . ?
V5 V1 V4 O5 -38.52(10) 2_776 . . . ?
O2 V1 V4 O6 -107.36(14) . . . 2_776 ?
O3 V1 V4 O6 2.11(14) . . . 2_776 ?
O1 V1 V4 O6 146.50(14) . . . 2_776 ?
O5 V1 V4 O6 147.71(14) . . . 2_776 ?
O4 V1 V4 O6 74.82(11) . . . 2_776 ?
V3 V1 V4 O6 39.87(10) 2_776 . . 2_776 ?
V5 V1 V4 O6 109.18(10) 2_776 . . 2_776 ?
O2 V1 V4 O4 -179.21(11) . . . 2_776 ?
O3 V1 V4 O4 -69.74(12) . . . 2_776 ?
O1 V1 V4 O4 74.64(11) . . . 2_776 ?
O6 V1 V4 O4 -71.86(11) 2_776 . . 2_776 ?
O5 V1 V4 O4 75.85(11) . . . 2_776 ?
O4 V1 V4 O4 2.96(11) . . . 2_776 ?
V3 V1 V4 O4 -31.98(6) 2_776 . . 2_776 ?
V5 V1 V4 O4 37.33(6) 2_776 . . 2_776 ?
O9 V3 V5 O12 1.9(2) . . . . ?
O3 V3 V5 O12 -100.77(16) 2_776 . . . ?
O14 V3 V5 O12 2.67(19) . . . . ?
O10 V3 V5 O12 100.90(15) . . . . ?
O8 V3 V5 O12 178.72(16) . . . . ?
O4 V3 V5 O12 178.26(16) 2_776 . . . ?
V2 V3 V5 O12 179.23(14) . . . . ?
V1 V3 V5 O12 -124.15(14) 2_776 . . . ?
O9 V3 V5 O14 -0.8(2) . . . . ?
O3 V3 V5 O14 -103.44(15) 2_776 . . . ?
O10 V3 V5 O14 98.23(15) . . . . ?
O8 V3 V5 O14 176.05(16) . . . . ?
O4 V3 V5 O14 175.59(16) 2_776 . . . ?
V2 V3 V5 O14 176.57(14) . . . . ?
V1 V3 V5 O14 -126.82(14) 2_776 . . . ?
O9 V3 V5 O1 102.92(17) . . . 2_776 ?
O3 V3 V5 O1 0.27(10) 2_776 . . 2_776 ?
O14 V3 V5 O1 103.71(16) . . . 2_776 ?
O10 V3 V5 O1 -158.06(10) . . . 2_776 ?
O8 V3 V5 O1 -80.25(11) . . . 2_776 ?
O4 V3 V5 O1 -80.71(10) 2_776 . . 2_776 ?
V2 V3 V5 O1 -79.73(8) . . . 2_776 ?
V1 V3 V5 O1 -23.11(8) 2_776 . . 2_776 ?
O9 V3 V5 O13 -98.40(17) . . . . ?
O3 V3 V5 O13 158.96(10) 2_776 . . . ?
O14 V3 V5 O13 -97.61(15) . . . . ?
O10 V3 V5 O13 0.62(10) . . . . ?
O8 V3 V5 O13 78.44(11) . . . . ?
O4 V3 V5 O13 77.98(10) 2_776 . . . ?
V2 V3 V5 O13 78.96(7) . . . . ?
V1 V3 V5 O13 135.57(7) 2_776 . . . ?
O9 V3 V5 O7 -177.19(17) . . . 2_776 ?
O3 V3 V5 O7 80.16(11) 2_776 . . 2_776 ?
O14 V3 V5 O7 -176.40(16) . . . 2_776 ?
O10 V3 V5 O7 -78.17(11) . . . 2_776 ?
O8 V3 V5 O7 -0.36(12) . . . 2_776 ?
O4 V3 V5 O7 -0.82(11) 2_776 . . 2_776 ?
V2 V3 V5 O7 0.16(8) . . . 2_776 ?
V1 V3 V5 O7 56.78(8) 2_776 . . 2_776 ?
O9 V3 V5 O4 -176.38(17) . . . 2_776 ?
O3 V3 V5 O4 80.98(10) 2_776 . . 2_776 ?
O14 V3 V5 O4 -175.59(16) . . . 2_776 ?
O10 V3 V5 O4 -77.36(10) . . . 2_776 ?
O8 V3 V5 O4 0.46(11) . . . 2_776 ?
V2 V3 V5 O4 0.98(7) . . . 2_776 ?
V1 V3 V5 O4 57.59(7) 2_776 . . 2_776 ?
O9 V3 V5 V2 -177.53(15) . . . 2_776 ?
O3 V3 V5 V2 79.82(7) 2_776 . . 2_776 ?
O14 V3 V5 V2 -176.74(14) . . . 2_776 ?
O10 V3 V5 V2 -78.51(7) . . . 2_776 ?
O8 V3 V5 V2 -0.70(9) . . . 2_776 ?
O4 V3 V5 V2 -1.16(7) 2_776 . . 2_776 ?
V2 V3 V5 V2 -0.18(3) . . . 2_776 ?
V1 V3 V5 V2 56.44(2) 2_776 . . 2_776 ?
O9 V3 V5 V1 126.03(15) . . . 2_776 ?
O3 V3 V5 V1 23.38(7) 2_776 . . 2_776 ?
O14 V3 V5 V1 126.82(14) . . . 2_776 ?
O10 V3 V5 V1 -134.95(7) . . . 2_776 ?
O8 V3 V5 V1 -57.13(8) . . . 2_776 ?
O4 V3 V5 V1 -57.59(7) 2_776 . . 2_776 ?
V2 V3 V5 V1 -56.62(2) . . . 2_776 ?
O2 V1 O1 V5 173.86(14) . . . 2_776 ?
O3 V1 O1 V5 69.21(14) . . . 2_776 ?
O6 V1 O1 V5 -32.4(3) 2_776 . . 2_776 ?
O5 V1 O1 V5 -85.63(13) . . . 2_776 ?
O4 V1 O1 V5 -10.19(12) . . . 2_776 ?
V4 V1 O1 V5 -84.86(14) . . . 2_776 ?
V3 V1 O1 V5 38.59(11) 2_776 . . 2_776 ?
O2 V1 O3 V3 -174.10(14) . . . 2_776 ?
O1 V1 O3 V3 -70.87(14) . . . 2_776 ?
O6 V1 O3 V3 82.86(13) 2_776 . . 2_776 ?
O5 V1 O3 V3 25.0(3) . . . 2_776 ?
O4 V1 O3 V3 6.85(12) . . . 2_776 ?
V4 V1 O3 V3 81.49(14) . . . 2_776 ?
V5 V1 O3 V3 -40.57(11) 2_776 . . 2_776 ?
O7 V2 O4 V2 179.44(11) . . . 2_776 ?
O8 V2 O4 V2 -3.1(5) . . . 2_776 ?
O6 V2 O4 V2 -82.45(10) . . . 2_776 ?
O5 V2 O4 V2 81.80(10) . . . 2_776 ?
O4 V2 O4 V2 0.0 2_776 . . 2_776 ?
V5 V2 O4 V2 178.29(12) 2_776 . . 2_776 ?
V3 V2 O4 V2 -1.84(12) . . . 2_776 ?
O7 V2 O4 V4 -87.20(10) . . . 2_776 ?
O8 V2 O4 V4 90.3(4) . . . 2_776 ?
O6 V2 O4 V4 10.91(8) . . . 2_776 ?
O5 V2 O4 V4 175.16(9) . . . 2_776 ?
O4 V2 O4 V4 93.36(10) 2_776 . . 2_776 ?
V5 V2 O4 V4 -88.35(8) 2_776 . . 2_776 ?
V3 V2 O4 V4 91.52(8) . . . 2_776 ?
O7 V2 O4 V5 1.16(10) . . . 2_776 ?
O8 V2 O4 V5 178.6(4) . . . 2_776 ?
O6 V2 O4 V5 99.26(9) . . . 2_776 ?
O5 V2 O4 V5 -96.49(9) . . . 2_776 ?
O4 V2 O4 V5 -178.29(12) 2_776 . . 2_776 ?
V3 V2 O4 V5 179.87(3) . . . 2_776 ?
O7 V2 O4 V1 86.89(10) . . . . ?
O8 V2 O4 V1 -95.6(4) . . . . ?
O6 V2 O4 V1 -175.00(9) . . . . ?
O5 V2 O4 V1 -10.75(8) . . . . ?
O4 V2 O4 V1 -92.55(9) 2_776 . . . ?
V5 V2 O4 V1 85.74(8) 2_776 . . . ?
V3 V2 O4 V1 -94.39(8) . . . . ?
O3 V1 O4 V2 -177.25(10) . . . . ?
O1 V1 O4 V2 -80.59(10) . . . . ?
O6 V1 O4 V2 89.29(9) 2_776 . . . ?
O5 V1 O4 V2 10.65(8) . . . . ?
V4 V1 O4 V2 49.17(6) . . . . ?
V3 V1 O4 V2 -172.35(11) 2_776 . . . ?
V5 V1 O4 V2 -88.03(8) 2_776 . . . ?
O3 V1 O4 V2 81.42(10) . . . 2_776 ?
O1 V1 O4 V2 178.08(10) . . . 2_776 ?
O6 V1 O4 V2 -12.04(8) 2_776 . . 2_776 ?
O5 V1 O4 V2 -90.68(9) . . . 2_776 ?
V4 V1 O4 V2 -52.17(6) . . . 2_776 ?
V3 V1 O4 V2 86.32(8) 2_776 . . 2_776 ?
V5 V1 O4 V2 170.63(11) 2_776 . . 2_776 ?
O3 V1 O4 V4 -30.5(6) . . . 2_776 ?
O1 V1 O4 V4 66.2(6) . . . 2_776 ?
O6 V1 O4 V4 -123.9(6) 2_776 . . 2_776 ?
O5 V1 O4 V4 157.4(6) . . . 2_776 ?
V4 V1 O4 V4 -164.0(6) . . . 2_776 ?
V3 V1 O4 V4 -25.5(5) 2_776 . . 2_776 ?
V5 V1 O4 V4 58.8(6) 2_776 . . 2_776 ?
O3 V1 O4 V5 -89.22(9) . . . 2_776 ?
O1 V1 O4 V5 7.45(9) . . . 2_776 ?
O6 V1 O4 V5 177.32(9) 2_776 . . 2_776 ?
O5 V1 O4 V5 98.68(9) . . . 2_776 ?
V4 V1 O4 V5 137.20(6) . . . 2_776 ?
V3 V1 O4 V5 -84.31(7) 2_776 . . 2_776 ?
O3 V1 O4 V3 -4.90(9) . . . 2_776 ?
O1 V1 O4 V3 91.76(9) . . . 2_776 ?
O6 V1 O4 V3 -98.36(8) 2_776 . . 2_776 ?
O5 V1 O4 V3 -177.00(9) . . . 2_776 ?
V4 V1 O4 V3 -138.49(5) . . . 2_776 ?
V5 V1 O4 V3 84.31(7) 2_776 . . 2_776 ?
O7 V2 O5 V4 178.04(11) . . . . ?
O8 V2 O5 V4 70.88(12) . . . . ?
O6 V2 O5 V4 -53.2(3) . . . . ?
O4 V2 O5 V4 -94.95(11) . . . . ?
O4 V2 O5 V4 -14.98(10) 2_776 . . . ?
V5 V2 O5 V4 -143.08(9) 2_776 . . . ?
V3 V2 O5 V4 33.55(9) . . . . ?
O7 V2 O5 V1 -74.26(12) . . . . ?
O8 V2 O5 V1 178.58(11) . . . . ?
O6 V2 O5 V1 54.5(3) . . . . ?
O4 V2 O5 V1 12.75(10) . . . . ?
O4 V2 O5 V1 92.72(10) 2_776 . . . ?
V5 V2 O5 V1 -35.38(9) 2_776 . . . ?
V3 V2 O5 V1 141.25(8) . . . . ?
O11 V4 O5 V2 -170.36(12) . . . . ?
O10 V4 O5 V2 -66.39(12) . . . . ?
O13 V4 O5 V2 40.2(3) . . . . ?
O6 V4 O5 V2 91.36(11) 2_776 . . . ?
O4 V4 O5 V2 14.33(10) 2_776 . . . ?
V1 V4 O5 V2 111.79(14) . . . . ?
O11 V4 O5 V1 77.86(13) . . . . ?
O10 V4 O5 V1 -178.18(10) . . . . ?
O13 V4 O5 V1 -71.6(2) . . . . ?
O6 V4 O5 V1 -20.42(9) 2_776 . . . ?
O4 V4 O5 V1 -97.45(10) 2_776 . . . ?
O2 V1 O5 V2 168.54(12) . . . . ?
O3 V1 O5 V2 -30.3(3) . . . . ?
O1 V1 O5 V2 66.90(11) . . . . ?
O6 V1 O5 V2 -91.18(11) 2_776 . . . ?
O4 V1 O5 V2 -11.85(9) . . . . ?
V4 V1 O5 V2 -112.13(13) . . . . ?
V3 V1 O5 V2 -14.54(13) 2_776 . . . ?
V5 V1 O5 V2 34.55(8) 2_776 . . . ?
O2 V1 O5 V4 -79.32(13) . . . . ?
O3 V1 O5 V4 81.8(2) . . . . ?
O1 V1 O5 V4 179.04(11) . . . . ?
O6 V1 O5 V4 20.95(9) 2_776 . . . ?
O4 V1 O5 V4 100.29(10) . . . . ?
V3 V1 O5 V4 97.59(9) 2_776 . . . ?
V5 V1 O5 V4 146.69(8) 2_776 . . . ?
O7 V2 O6 V1 -178.44(11) . . . 2_776 ?
O8 V2 O6 V1 -71.24(12) . . . 2_776 ?
O5 V2 O6 V1 52.8(3) . . . 2_776 ?
O4 V2 O6 V1 94.78(11) . . . 2_776 ?
O4 V2 O6 V1 14.70(10) 2_776 . . 2_776 ?
V5 V2 O6 V1 142.49(9) 2_776 . . 2_776 ?
V3 V2 O6 V1 -34.21(9) . . . 2_776 ?
O7 V2 O6 V4 74.10(12) . . . 2_776 ?
O8 V2 O6 V4 -178.70(11) . . . 2_776 ?
O5 V2 O6 V4 -54.6(3) . . . 2_776 ?
O4 V2 O6 V4 -12.67(10) . . . 2_776 ?
O4 V2 O6 V4 -92.75(10) 2_776 . . 2_776 ?
V5 V2 O6 V4 35.04(9) 2_776 . . 2_776 ?
V3 V2 O6 V4 -141.66(9) . . . 2_776 ?
O8 V2 O7 V5 179.28(11) . . . 2_776 ?
O6 V2 O7 V5 -81.51(12) . . . 2_776 ?
O5 V2 O7 V5 80.06(12) . . . 2_776 ?
O4 V2 O7 V5 -1.36(11) . . . 2_776 ?
O4 V2 O7 V5 1.1(5) 2_776 . . 2_776 ?
V3 V2 O7 V5 -179.65(5) . . . 2_776 ?
O7 V2 O8 V3 178.97(12) . . . . ?
O6 V2 O8 V3 78.99(13) . . . . ?
O5 V2 O8 V3 -81.42(13) . . . . ?
O4 V2 O8 V3 1.6(5) . . . . ?
O4 V2 O8 V3 -1.43(12) 2_776 . . . ?
V5 V2 O8 V3 179.78(5) 2_776 . . . ?
O9 V3 O8 V2 178.85(14) . . . . ?
O3 V3 O8 V2 -78.39(13) 2_776 . . . ?
O14 V3 O8 V2 6.1(3) . . . . ?
O10 V3 O8 V2 79.56(13) . . . . ?
O4 V3 O8 V2 1.36(11) 2_776 . . . ?
V5 V3 O8 V2 1.01(16) . . . . ?
V1 V3 O8 V2 -46.60(11) 2_776 . . . ?
O11 V4 O10 V3 -174.10(13) . . . . ?
O13 V4 O10 V3 -70.76(14) . . . . ?
O5 V4 O10 V3 84.18(13) . . . . ?
O6 V4 O10 V3 27.0(3) 2_776 . . . ?
O4 V4 O10 V3 7.69(12) 2_776 . . . ?
V1 V4 O10 V3 82.63(14) . . . . ?
O9 V3 O10 V4 177.39(14) . . . . ?
O3 V3 O10 V4 -20.9(3) 2_776 . . . ?
O14 V3 O10 V4 72.35(14) . . . . ?
O8 V3 O10 V4 -83.86(13) . . . . ?
O4 V3 O10 V4 -7.59(12) 2_776 . . . ?
V2 V3 O10 V4 -52.87(11) . . . . ?
V5 V3 O10 V4 39.99(11) . . . . ?
V1 V3 O10 V4 -8.30(16) 2_776 . . . ?
O14 V5 O12 Cu1 81.9(5) . . . 2_676 ?
O1 V5 O12 Cu1 -13.8(5) 2_776 . . 2_676 ?
O13 V5 O12 Cu1 174.7(5) . . . 2_676 ?
O7 V5 O12 Cu1 -100.4(5) 2_776 . . 2_676 ?
V2 V5 O12 Cu1 -100.3(5) 2_776 . . 2_676 ?
V3 V5 O12 Cu1 80.4(5) . . . 2_676 ?
V1 V5 O12 Cu1 -10.2(6) 2_776 . . 2_676 ?
O11 V4 O13 V5 174.33(13) . . . . ?
O10 V4 O13 V5 69.14(13) . . . . ?
O5 V4 O13 V5 -36.2(3) . . . . ?
O6 V4 O13 V5 -85.23(12) 2_776 . . . ?
O4 V4 O13 V5 -10.67(11) 2_776 . . . ?
V1 V4 O13 V5 -85.79(12) . . . . ?
O11 V4 O13 Cu1 0.22(17) . . . . ?
O10 V4 O13 Cu1 -104.98(14) . . . . ?
O5 V4 O13 Cu1 149.65(18) . . . . ?
O6 V4 O13 Cu1 100.65(13) 2_776 . . . ?
O4 V4 O13 Cu1 175.21(14) 2_776 . . . ?
V1 V4 O13 Cu1 100.10(12) . . . . ?
O12 V5 O13 V4 -174.59(13) . . . . ?
O14 V5 O13 V4 -71.03(13) . . . . ?
O1 V5 O13 V4 26.7(3) 2_776 . . . ?
O7 V5 O13 V4 86.18(12) 2_776 . . . ?
O4 V5 O13 V4 10.64(11) 2_776 . . . ?
V2 V5 O13 V4 54.68(10) 2_776 . . . ?
V3 V5 O13 V4 -38.00(10) . . . . ?
V1 V5 O13 V4 9.68(16) 2_776 . . . ?
O12 V5 O13 Cu1 -1.15(18) . . . . ?
O14 V5 O13 Cu1 102.41(16) . . . . ?
O1 V5 O13 Cu1 -159.9(2) 2_776 . . . ?
O7 V5 O13 Cu1 -100.38(16) 2_776 . . . ?
O4 V5 O13 Cu1 -175.92(16) 2_776 . . . ?
V2 V5 O13 Cu1 -131.89(15) 2_776 . . . ?
V3 V5 O13 Cu1 135.44(15) . . . . ?
V1 V5 O13 Cu1 -176.88(9) 2_776 . . . ?
O12 V5 O14 V3 -178.12(13) . . . . ?
O1 V5 O14 V3 -75.53(14) 2_776 . . . ?
O13 V5 O14 V3 81.07(13) . . . . ?
O7 V5 O14 V3 7.5(3) 2_776 . . . ?
O4 V5 O14 V3 3.34(12) 2_776 . . . ?
V2 V5 O14 V3 3.98(17) 2_776 . . . ?
V1 V5 O14 V3 -44.31(11) 2_776 . . . ?
O9 V3 O14 V5 179.45(14) . . . . ?
O3 V3 O14 V5 75.19(14) 2_776 . . . ?
O10 V3 O14 V5 -80.00(13) . . . . ?
O8 V3 O14 V5 -7.9(3) . . . . ?
O4 V3 O14 V5 -3.30(12) 2_776 . . . ?
V2 V3 O14 V5 -4.16(17) . . . . ?
V1 V3 O14 V5 44.71(11) 2_776 . . . ?
V4 O13 Cu1 N5 -98.19(15) . . . . ?
V5 O13 Cu1 N5 88.75(17) . . . . ?
V4 O13 Cu1 N1 83.26(15) . . . . ?
V5 O13 Cu1 N1 -89.81(17) . . . . ?
V4 O13 Cu1 N3 -9.1(4) . . . . ?
V5 O13 Cu1 N3 177.8(2) . . . . ?
V4 O13 Cu1 O12 172.36(12) . . . 2_676 ?
V5 O13 Cu1 O12 -0.70(19) . . . 2_676 ?
O13 Cu1 N1 N2 32.0(3) . . . . ?
N3 Cu1 N1 N2 -171.8(3) . . . . ?
O12 Cu1 N1 N2 -81.1(3) 2_676 . . . ?
O13 Cu1 N1 C3 -147.2(4) . . . . ?
N3 Cu1 N1 C3 9.0(4) . . . . ?
O12 Cu1 N1 C3 99.7(4) 2_676 . . . ?
C3 N1 N2 C1 -1.2(5) . . . . ?
Cu1 N1 N2 C1 179.4(3) . . . . ?
O13 Cu1 N3 C4 -12.8(6) . . . . ?
N5 Cu1 N3 C4 76.6(4) . . . . ?
N1 Cu1 N3 C4 -105.1(4) . . . . ?
O12 Cu1 N3 C4 165.8(4) 2_676 . . . ?
O13 Cu1 N3 N4 165.5(3) . . . . ?
N5 Cu1 N3 N4 -105.1(3) . . . . ?
N1 Cu1 N3 N4 73.3(3) . . . . ?
O12 Cu1 N3 N4 -15.8(3) 2_676 . . . ?
C4 N3 N4 C6 -0.5(5) . . . . ?
Cu1 N3 N4 C6 -179.2(3) . . . . ?
O13 Cu1 N5 C7 -145.2(4) . . . . ?
O12 Cu1 N5 C7 -32.1(4) 2_676 . . . ?
O13 Cu1 N5 N6 33.7(3) . . . . ?
N3 Cu1 N5 N6 -122.5(3) . . . . ?
O12 Cu1 N5 N6 146.8(3) 2_676 . . . ?
C7 N5 N6 C9 1.1(5) . . . . ?
Cu1 N5 N6 C9 -177.9(3) . . . . ?
N9 Cu2 N7 C12 -119.8(5) . . . . ?
N9 Cu2 N7 C12 60.2(5) 2_665 . . . ?
N9 Cu2 N7 N8 52.4(3) . . . . ?
N9 Cu2 N7 N8 -127.6(3) 2_665 . . . ?
C12 N7 N8 C10 -0.5(5) . . . . ?
Cu2 N7 N8 C10 -174.4(3) . . . . ?
N7 Cu2 N9 C15 77.8(4) . . . . ?
N7 Cu2 N9 N10 66.8(4) 2_665 . . . ?
C15 N9 N10 C13 0.2(6) . . . . ?
Cu2 N9 N10 C13 -170.0(4) . . . . ?
N1 N2 C1 C2 1.4(6) . . . . ?
N2 C1 C2 C3 -0.9(6) . . . . ?
N2 N1 C3 C2 0.6(6) . . . . ?
Cu1 N1 C3 C2 179.9(4) . . . . ?
C1 C2 C3 N1 0.2(7) . . . . ?
N4 N3 C4 C5 0.7(5) . . . . ?
Cu1 N3 C4 C5 179.3(3) . . . . ?
N3 C4 C5 C6 -0.5(6) . . . . ?
N3 N4 C6 C5 0.2(5) . . . . ?
C4 C5 C6 N4 0.2(6) . . . . ?
N6 N5 C7 C8 -0.5(6) . . . . ?
Cu1 N5 C7 C8 178.6(4) . . . . ?
N5 C7 C8 C9 -0.3(7) . . . . ?
N5 N6 C9 C8 -1.4(6) . . . . ?
C7 C8 C9 N6 1.0(6) . . . . ?
N7 N8 C10 C11 1.3(5) . . . . ?
N8 C10 C11 C12 -1.6(6) . . . . ?
N8 N7 C12 C11 -0.6(6) . . . . ?
Cu2 N7 C12 C11 172.8(4) . . . . ?
C10 C11 C12 N7 1.3(6) . . . . ?
N9 N10 C13 C14 -0.4(7) . . . . ?
N10 C13 C14 C15 0.3(7) . . . . ?
N10 N9 C15 C14 0.0(6) . . . . ?
Cu2 N9 C15 C14 171.6(4) . . . . ?
C13 C14 C15 N9 -0.2(7) . . . . ?
